data_1545487
loop_
_publ_author_name
'Ramprasad, N.'
'Gowda, K. V. Arjuna'
'Gowda, Ramakrishna'
'Basanagouda, Mahantesha'
'Kantharaj, K. S.'
'Gowda, G. V. Jagadeesha'

_publ_section_title
;
 2-(5-Methyl-1-benzofuran-3-yl)-<i>N</i>-(2-phenylethyl)acetamide
;
_journal_coeditor_code SJ4086
_journal_issue 2
_journal_name_full IUCrData
_journal_page_first x170200
_journal_paper_doi 10.1107/S2414314617002000
_journal_volume 2
_journal_year 2017
_chemical_formula_iupac 'C19 H19 N O2'
_chemical_formula_moiety 'C19 H19 N O2'
_chemical_formula_sum 'C19 H19 N O2'
_chemical_formula_weight 293.35
_chemical_melting_point 374
_chemical_name_common 2-(5-Methylbenzofuran-3-yl)-N-phenethylacetamide
_chemical_name_systematic
;
2-(5-Methyl-1-benzofuran-3-yl)-<i>N</i>-(2-phenylethyl)acetamide
;
_space_group_IT_number 14
_symmetry_cell_setting monoclinic
_symmetry_space_group_name_Hall '-P 2yab'
_symmetry_space_group_name_H-M 'P 1 21/a 1'
_atom_sites_solution_hydrogens geom
_atom_sites_solution_primary direct
_atom_sites_solution_secondary difmap
_audit_creation_method SHELXL-97
_cell_angle_alpha 90.00
_cell_angle_beta 105.68(3)
_cell_angle_gamma 90.00
_cell_formula_units_Z 4
_cell_length_a 9.440(6)
_cell_length_b 14.6051(15)
_cell_length_c 12.321(2)
_cell_measurement_reflns_used 25
_cell_measurement_temperature 293(2)
_cell_measurement_theta_max 30
_cell_measurement_theta_min 20
_cell_volume 1635.5(11)
_computing_cell_refinement
;
CAD-4 Software (Enraf--Nonius, 1989)
;
_computing_data_collection
;
CAD-4 Software (Enraf--Nonius, 1989)
;
_computing_data_reduction
;
XCAD4 (Harms & Wocadlo, 1995)
;
_computing_molecular_graphics
;
ORTEP-3 for Windows (Farrugia, 2012) and Mercury (Macrae <i>et al.</i>,
2008)
;
_computing_publication_material
;
SHELXL97 (Sheldrick, 2008)
;
_computing_structure_refinement
;
SHELXL97 (Sheldrick, 2008)
;
_computing_structure_solution
;
SHELXS97 (Sheldrick, 2008)
;
_diffrn_ambient_temperature 293(2)
_diffrn_measured_fraction_theta_full 0.999
_diffrn_measured_fraction_theta_max 0.999
_diffrn_measurement_device_type 'Enraf--Nonius CAD-4'
_diffrn_measurement_method '\w-2\t scan'
_diffrn_radiation_monochromator graphite
_diffrn_radiation_source 'fine-focus sealed tube'
_diffrn_radiation_type CuK\a
_diffrn_radiation_wavelength 1.54180
_diffrn_reflns_av_R_equivalents 0.0194
_diffrn_reflns_av_sigmaI/netI 0.0470
_diffrn_reflns_limit_h_max 11
_diffrn_reflns_limit_h_min 0
_diffrn_reflns_limit_k_max 17
_diffrn_reflns_limit_k_min 0
_diffrn_reflns_limit_l_max 13
_diffrn_reflns_limit_l_min -14
_diffrn_reflns_number 2962
_diffrn_reflns_theta_full 64.96
_diffrn_reflns_theta_max 64.96
_diffrn_reflns_theta_min 3.73
_diffrn_standards_decay_% 0
_diffrn_standards_interval_time 3600
_diffrn_standards_number 2
_exptl_absorpt_coefficient_mu 0.612
_exptl_absorpt_correction_T_max 0.9832
_exptl_absorpt_correction_T_min 0.8843
_exptl_absorpt_correction_type psi-scan
_exptl_absorpt_process_details
;
(CAD-4 Software; Enraf--Nonius, 1989)
;
_exptl_crystal_colour colourless
_exptl_crystal_density_diffrn 1.191
_exptl_crystal_density_method 'not measured'
_exptl_crystal_description block
_exptl_crystal_F_000 624
_exptl_crystal_size_max 0.30
_exptl_crystal_size_mid 0.20
_exptl_crystal_size_min 0.20
_refine_diff_density_max 0.216
_refine_diff_density_min -0.200
_refine_ls_extinction_coef 0.0138(11)
_refine_ls_extinction_expression Fc^*^=kFc[1+0.001xFc^2^\l^3^/sin(2\q)]^-1/4^
_refine_ls_extinction_method
;
SHELXL97 (Sheldrick, 2008)
;
_refine_ls_goodness_of_fit_ref 1.043
_refine_ls_hydrogen_treatment mixed
_refine_ls_matrix_type full
_refine_ls_number_parameters 205
_refine_ls_number_reflns 2777
_refine_ls_number_restraints 0
_refine_ls_restrained_S_all 1.043
_refine_ls_R_factor_all 0.1166
_refine_ls_R_factor_gt 0.0625
_refine_ls_shift/su_max 0.000
_refine_ls_shift/su_mean 0.000
_refine_ls_structure_factor_coef Fsqd
_refine_ls_weighting_details 'calc w=1/[\s^2^(Fo^2^)+(0.0836P)^2^+0.1970P] where P=(Fo^2^+2Fc^2^)/3'
_refine_ls_weighting_scheme calc
_refine_ls_wR_factor_gt 0.1393
_refine_ls_wR_factor_ref 0.1685
_reflns_number_gt 1611
_reflns_number_total 2777
_reflns_threshold_expression >2sigma(I)
_cod_data_source_file sj4086sup1.cif
_cod_data_source_block I
_cod_original_cell_volume 1635.5(10)
_cod_original_sg_symbol_H-M 'P 21/a'
_cod_database_code 1545487

loop_
_symmetry_equiv_pos_as_xyz
'x, y, z'
'-x+1/2, y+1/2, -z'
'-x, -y, -z'
'x-1/2, -y-1/2, z'

loop_
_atom_site_type_symbol
_atom_site_label
_atom_site_fract_x
_atom_site_fract_y
_atom_site_fract_z
_atom_site_U_iso_or_equiv
_atom_site_adp_type
_atom_site_calc_flag
_atom_site_refinement_flags
_atom_site_occupancy
_atom_site_symmetry_multiplicity
C C1 1.4210(5) 0.2541(3) 1.2438(3) 0.1106(13) Uani d . 1 1
H H1A 1.4362 0.2308 1.3189 0.166 Uiso calc R 1 1
H H1B 1.3544 0.3051 1.2328 0.166 Uiso calc R 1 1
H H1C 1.5134 0.2737 1.2331 0.166 Uiso calc R 1 1
C C2 1.3564(4) 0.1798(2) 1.1596(3) 0.0759(9) Uani d . 1 1
C C3 1.4336(4) 0.0988(3) 1.1569(3) 0.0846(11) Uani d . 1 1
H H3 1.5253 0.0914 1.2082 0.101 Uiso calc R 1 1
C C4 1.3806(4) 0.0296(3) 1.0820(3) 0.0785(10) Uani d . 1 1
H H4 1.4336 -0.0241 1.0817 0.094 Uiso calc R 1 1
C C5 1.2452(3) 0.0433(2) 1.0074(3) 0.0628(8) Uani d . 1 1
C C6 1.1619(3) 0.12179(19) 1.0061(2) 0.0563(8) Uani d . 1 1
C C7 1.2192(3) 0.1905(2) 1.0831(3) 0.0671(8) Uani d . 1 1
H H7 1.1656 0.2438 1.0836 0.081 Uiso calc R 1 1
C C8 1.0405(3) 0.0264(2) 0.8746(3) 0.0699(9) Uani d . 1 1
H H8 0.9679 0.0007 0.8160 0.084 Uiso calc R 1 1
C C9 1.0287(3) 0.10883(19) 0.9184(2) 0.0582(8) Uani d . 1 1
C C10 0.8999(3) 0.1722(2) 0.8871(3) 0.0641(8) Uani d . 1 1
H H10A 0.8761 0.1916 0.9553 0.077 Uiso calc R 1 1
H H10B 0.8159 0.1388 0.8416 0.077 Uiso calc R 1 1
C C11 0.9241(3) 0.25580(18) 0.8229(2) 0.0516(7) Uani d . 1 1
C C12 0.8114(3) 0.39129(18) 0.7207(3) 0.0611(8) Uani d . 1 1
H H12A 0.9075 0.3964 0.7069 0.073 Uiso calc R 1 1
H H12B 0.7981 0.4444 0.7643 0.073 Uiso calc R 1 1
C C13 0.6974(4) 0.3930(2) 0.6110(3) 0.0842(10) Uani d . 1 1
H H13A 0.6012 0.3994 0.6241 0.101 Uiso calc R 1 1
H H13B 0.6992 0.3354 0.5721 0.101 Uiso calc R 1 1
C C14 0.7222(4) 0.4706(2) 0.5379(3) 0.0712(9) Uani d . 1 1
C C15 0.6933(5) 0.5581(3) 0.5605(3) 0.0926(11) Uani d . 1 1
H H15 0.6502 0.5700 0.6186 0.111 Uiso calc R 1 1
C C16 0.7264(5) 0.6302(3) 0.4992(4) 0.1059(13) Uani d . 1 1
H H16 0.7048 0.6898 0.5163 0.127 Uiso calc R 1 1
C C17 0.7900(5) 0.6152(3) 0.4146(4) 0.1068(14) Uani d . 1 1
H H17 0.8148 0.6640 0.3747 0.128 Uiso calc R 1 1
C C18 0.8165(6) 0.5295(4) 0.3895(4) 0.1203(15) Uani d . 1 1
H H18 0.8575 0.5184 0.3300 0.144 Uiso calc R 1 1
C C19 0.7842(5) 0.4564(3) 0.4501(4) 0.1108(14) Uani d . 1 1
H H19 0.8047 0.3971 0.4315 0.133 Uiso calc R 1 1
N N1 0.8092(2) 0.31022(16) 0.7869(2) 0.0546(7) Uani d . 1 1
O O1 1.1717(2) -0.01657(14) 0.92533(19) 0.0737(6) Uani d . 1 1
O O2 1.04377(19) 0.27316(14) 0.8051(2) 0.0804(7) Uani d . 1 1
H H1 0.736(4) 0.290(2) 0.797(3) 0.077(10) Uiso d . 1 1

loop_
_atom_site_aniso_label
_atom_site_aniso_U_11
_atom_site_aniso_U_22
_atom_site_aniso_U_33
_atom_site_aniso_U_12
_atom_site_aniso_U_13
_atom_site_aniso_U_23
C1 0.105(3) 0.123(3) 0.099(3) -0.008(3) 0.019(2) -0.014(3)
C2 0.072(2) 0.085(2) 0.075(2) 0.0026(19) 0.0275(18) 0.0129(19)
C3 0.063(2) 0.104(3) 0.085(3) 0.018(2) 0.0183(19) 0.024(2)
C4 0.068(2) 0.084(2) 0.089(2) 0.0300(19) 0.0306(19) 0.025(2)
C5 0.0632(19) 0.0623(18) 0.071(2) 0.0153(15) 0.0329(16) 0.0176(16)
C6 0.0538(17) 0.0561(17) 0.0680(19) 0.0106(14) 0.0321(15) 0.0174(15)
C7 0.0630(19) 0.0658(19) 0.081(2) 0.0104(16) 0.0336(17) 0.0132(18)
C8 0.066(2) 0.067(2) 0.079(2) 0.0054(16) 0.0227(17) 0.0184(17)
C9 0.0550(17) 0.0561(18) 0.071(2) 0.0068(14) 0.0301(16) 0.0203(15)
C10 0.0429(15) 0.0698(19) 0.085(2) 0.0051(13) 0.0267(15) 0.0200(16)
C11 0.0365(13) 0.0570(16) 0.0650(17) 0.0033(12) 0.0200(12) 0.0083(14)
C12 0.0465(16) 0.0534(16) 0.082(2) 0.0024(13) 0.0152(15) 0.0128(15)
C13 0.092(2) 0.075(2) 0.075(2) -0.016(2) 0.0035(19) 0.0106(18)
C14 0.080(2) 0.059(2) 0.068(2) -0.0005(17) 0.0083(17) 0.0073(17)
C15 0.117(3) 0.073(2) 0.090(3) 0.010(2) 0.032(2) 0.013(2)
C16 0.140(4) 0.068(3) 0.107(3) 0.013(2) 0.027(3) 0.016(2)
C17 0.133(4) 0.089(3) 0.092(3) -0.004(3) 0.018(3) 0.034(2)
C18 0.153(4) 0.126(4) 0.097(3) 0.015(3) 0.060(3) 0.023(3)
C19 0.159(4) 0.084(3) 0.096(3) 0.026(3) 0.045(3) 0.012(2)
N1 0.0339(12) 0.0570(14) 0.0766(17) 0.0029(11) 0.0212(11) 0.0144(12)
O1 0.0800(15) 0.0640(13) 0.0849(15) 0.0187(12) 0.0356(12) 0.0125(12)
O2 0.0422(11) 0.0794(14) 0.1325(19) 0.0128(10) 0.0457(12) 0.0399(13)

loop_
_atom_type_symbol
_atom_type_description
_atom_type_scat_dispersion_real
_atom_type_scat_dispersion_imag
_atom_type_scat_source
C C 0.0181 0.0091 'International Tables Vol C Tables 4.2.6.8 and 6.1.1.4'
H H 0.0000 0.0000 'International Tables Vol C Tables 4.2.6.8 and 6.1.1.4'
N N 0.0311 0.0180 'International Tables Vol C Tables 4.2.6.8 and 6.1.1.4'
O O 0.0492 0.0322 'International Tables Vol C Tables 4.2.6.8 and 6.1.1.4'

loop_
_geom_angle_atom_site_label_1
_geom_angle_atom_site_label_2
_geom_angle_atom_site_label_3
_geom_angle
C2 C1 H1A 109.5
C2 C1 H1B 109.5
H1A C1 H1B 109.5
C2 C1 H1C 109.5
H1A C1 H1C 109.5
H1B C1 H1C 109.5
C7 C2 C3 118.4(4)
C7 C2 C1 121.0(3)
C3 C2 C1 120.6(3)
C4 C3 C2 123.0(3)
C4 C3 H3 118.5
C2 C3 H3 118.5
C3 C4 C5 116.6(3)
C3 C4 H4 121.7
C5 C4 H4 121.7
C4 C5 O1 126.3(3)
C4 C5 C6 123.5(3)
O1 C5 C6 110.2(3)
C7 C6 C5 118.3(3)
C7 C6 C9 135.4(3)
C5 C6 C9 106.2(3)
C6 C7 C2 120.2(3)
C6 C7 H7 119.9
C2 C7 H7 119.9
C9 C8 O1 112.9(3)
C9 C8 H8 123.5
O1 C8 H8 123.5
C8 C9 C6 105.8(3)
C8 C9 C10 127.2(3)
C6 C9 C10 127.0(3)
C9 C10 C11 114.2(2)
C9 C10 H10A 108.7
C11 C10 H10A 108.7
C9 C10 H10B 108.7
C11 C10 H10B 108.7
H10A C10 H10B 107.6
O2 C11 N1 121.6(3)
O2 C11 C10 122.4(2)
N1 C11 C10 115.9(2)
N1 C12 C13 114.3(2)
N1 C12 H12A 108.7
C13 C12 H12A 108.7
N1 C12 H12B 108.7
C13 C12 H12B 108.7
H12A C12 H12B 107.6
C12 C13 C14 111.5(3)
C12 C13 H13A 109.3
C14 C13 H13A 109.3
C12 C13 H13B 109.3
C14 C13 H13B 109.3
H13A C13 H13B 108.0
C15 C14 C19 117.1(3)
C15 C14 C13 121.1(3)
C19 C14 C13 121.6(3)
C14 C15 C16 121.4(4)
C14 C15 H15 119.3
C16 C15 H15 119.3
C17 C16 C15 120.7(4)
C17 C16 H16 119.7
C15 C16 H16 119.7
C18 C17 C16 118.8(4)
C18 C17 H17 120.6
C16 C17 H17 120.6
C17 C18 C19 121.2(4)
C17 C18 H18 119.4
C19 C18 H18 119.4
C14 C19 C18 120.7(4)
C14 C19 H19 119.6
C18 C19 H19 119.6
C11 N1 C12 123.3(2)
C11 N1 H1 113(2)
C12 N1 H1 123(2)
C5 O1 C8 104.9(2)

loop_
_geom_bond_atom_site_label_1
_geom_bond_atom_site_label_2
_geom_bond_distance
C1 C2 1.511(5)
C1 H1A 0.9600
C1 H1B 0.9600
C1 H1C 0.9600
C2 C7 1.389(4)
C2 C3 1.396(5)
C3 C4 1.369(5)
C3 H3 0.9300
C4 C5 1.372(4)
C4 H4 0.9300
C5 O1 1.375(4)
C5 C6 1.387(4)
C6 C7 1.386(4)
C6 C9 1.432(4)
C7 H7 0.9300
C8 C9 1.337(4)
C8 O1 1.378(3)
C8 H8 0.9300
C9 C10 1.493(4)
C10 C11 1.505(4)
C10 H10A 0.9700
C10 H10B 0.9700
C11 O2 1.234(3)
C11 N1 1.321(3)
C12 N1 1.441(3)
C12 C13 1.483(4)
C12 H12A 0.9700
C12 H12B 0.9700
C13 C14 1.504(4)
C13 H13A 0.9700
C13 H13B 0.9700
C14 C15 1.352(5)
C14 C19 1.377(5)
C15 C16 1.380(5)
C15 H15 0.9300
C16 C17 1.355(6)
C16 H16 0.9300
C17 C18 1.329(6)
C17 H17 0.9300
C18 C19 1.383(6)
C18 H18 0.9300
C19 H19 0.9300
N1 H1 0.79(3)

loop_
_geom_hbond_atom_site_label_D
_geom_hbond_atom_site_label_H
_geom_hbond_atom_site_label_A
_geom_hbond_site_symmetry_A
_geom_hbond_distance_DH
_geom_hbond_distance_HA
_geom_hbond_distance_DA
_geom_hbond_angle_DHA
N1 H1 O2 4_565 0.79(3) 2.06(3) 2.849(3) 173(3)

loop_
_geom_torsion_atom_site_label_1
_geom_torsion_atom_site_label_2
_geom_torsion_atom_site_label_3
_geom_torsion_atom_site_label_4
_geom_torsion
C7 C2 C3 C4 0.2(5)
C1 C2 C3 C4 -179.6(3)
C2 C3 C4 C5 0.3(5)
C3 C4 C5 O1 179.8(3)
C3 C4 C5 C6 -0.8(5)
C4 C5 C6 C7 0.9(4)
O1 C5 C6 C7 -179.7(2)
C4 C5 C6 C9 -178.9(3)
O1 C5 C6 C9 0.5(3)
C5 C6 C7 C2 -0.3(4)
C9 C6 C7 C2 179.4(3)
C3 C2 C7 C6 -0.2(4)
C1 C2 C7 C6 179.6(3)
O1 C8 C9 C6 -0.5(3)
O1 C8 C9 C10 -177.4(2)
C7 C6 C9 C8 -179.8(3)
C5 C6 C9 C8 0.0(3)
C7 C6 C9 C10 -2.8(5)
C5 C6 C9 C10 176.9(3)
C8 C9 C10 C11 -108.4(3)
C6 C9 C10 C11 75.3(4)
C9 C10 C11 O2 -4.8(4)
C9 C10 C11 N1 175.4(3)
N1 C12 C13 C14 -170.0(3)
C12 C13 C14 C15 -73.6(4)
C12 C13 C14 C19 101.9(4)
C19 C14 C15 C16 -0.9(6)
C13 C14 C15 C16 174.9(3)
C14 C15 C16 C17 -0.4(7)
C15 C16 C17 C18 1.8(7)
C16 C17 C18 C19 -1.9(8)
C15 C14 C19 C18 0.7(6)
C13 C14 C19 C18 -175.0(4)
C17 C18 C19 C14 0.7(8)
O2 C11 N1 C12 2.5(4)
C10 C11 N1 C12 -177.7(3)
C13 C12 N1 C11 123.3(3)
C4 C5 O1 C8 178.6(3)
C6 C5 O1 C8 -0.8(3)
C9 C8 O1 C5 0.8(3)

_cod_database_fobs_code 1545487
